data_7700877
loop_
_publ_author_name
'Fei, Bao-Li'
'Tu, Shuangyan'
'Wei, Zuzhuang'
'Wang, Pingping'
'Long, Jian-Ying'
'Qiao, Chunhua'
'Chen, Zhen-Feng'

_publ_section_title
;
 Biological evaluation of optically pure chiral binuclear copper(ii)
 complexes based on a rosin derivative as highly potential anticancer
 agents.
;
_journal_issue 41
_journal_name_full 'Dalton transactions (Cambridge, England : 2003)'
_journal_page_first 15646
_journal_page_last 15656
_journal_paper_doi 10.1039/c9dt01942a
_journal_volume 48
_journal_year 2019
_chemical_absolute_configuration rm
_chemical_formula_moiety 'C108 H124 Cu2 N16 O4 S4'
_chemical_formula_sum 'C108 H124 Cu2 N16 O4 S4'
_chemical_formula_weight 1965.54
_space_group_crystal_system orthorhombic
_space_group_IT_number 19
_space_group_name_Hall 'P 2ac 2ab'
_space_group_name_H-M_alt 'P 21 21 21'
_symmetry_space_group_name_Hall 'P 2ac 2ab'
_symmetry_space_group_name_H-M 'P 21 21 21'
_atom_sites_solution_hydrogens geom
_audit_creation_method SHELXL-2018/3
_audit_update_record
;
2019-08-15 deposited with the CCDC.    2019-08-20 downloaded from the CCDC.
;
_cell_angle_alpha 90
_cell_angle_beta 90
_cell_angle_gamma 90
_cell_formula_units_Z 4
_cell_length_a 19.164(2)
_cell_length_b 21.570(3)
_cell_length_c 25.123(3)
_cell_measurement_reflns_used 9983
_cell_measurement_temperature 293(2)
_cell_measurement_theta_max 20.96
_cell_measurement_theta_min 2.31
_cell_volume 10385(2)
_computing_cell_refinement 'Bruker SAINT '
_computing_data_collection 'D8 Venture'
_computing_data_reduction 'Bruker SAINT'
_computing_molecular_graphics 'SHELXTL (Sheldrick, 2008)'
_computing_publication_material 'SHELXTL (Sheldrick, 2008)'
_computing_structure_refinement 'SHELXL-2018/3 (Sheldrick, 2018)'
_computing_structure_solution 'SHELXS (Sheldrick, 2008)'
_diffrn_ambient_temperature 293(2)
_diffrn_measured_fraction_theta_full 0.999
_diffrn_measured_fraction_theta_max 0.999
_diffrn_measurement_device_type 'Bruker D8 Venture'
_diffrn_measurement_method '\f and \w scans'
_diffrn_radiation_type MoK\a
_diffrn_radiation_wavelength 0.71073
_diffrn_reflns_av_R_equivalents 0.2755
_diffrn_reflns_av_unetI/netI 0.2196
_diffrn_reflns_Laue_measured_fraction_full 0.999
_diffrn_reflns_Laue_measured_fraction_max 0.999
_diffrn_reflns_limit_h_max 22
_diffrn_reflns_limit_h_min -22
_diffrn_reflns_limit_k_max 25
_diffrn_reflns_limit_k_min -25
_diffrn_reflns_limit_l_max 29
_diffrn_reflns_limit_l_min -29
_diffrn_reflns_number 144767
_diffrn_reflns_point_group_measured_fraction_full 0.999
_diffrn_reflns_point_group_measured_fraction_max 0.999
_diffrn_reflns_theta_full 25.050
_diffrn_reflns_theta_max 25.050
_diffrn_reflns_theta_min 2.156
_diffrn_source 'sealed tube'
_exptl_absorpt_coefficient_mu 0.549
_exptl_absorpt_correction_T_max 0.917
_exptl_absorpt_correction_T_min 0.898
_exptl_absorpt_correction_type multi-scan
_exptl_absorpt_process_details 'SADABS (Bruker, 2005)'
_exptl_crystal_colour green
_exptl_crystal_density_diffrn 1.257
_exptl_crystal_description block
_exptl_crystal_F_000 4152
_exptl_crystal_size_max 0.200
_exptl_crystal_size_mid 0.170
_exptl_crystal_size_min 0.160
_refine_diff_density_max 0.438
_refine_diff_density_min -0.289
_refine_diff_density_rms 0.068
_refine_ls_abs_structure_details
;
 Flack x determined using 2464 quotients [(I+)-(I-)]/[(I+)+(I-)]
 (Parsons, Flack and Wagner, Acta Cryst. B69 (2013) 249-259).
;
_refine_ls_abs_structure_Flack -0.005(7)
_refine_ls_extinction_method none
_refine_ls_goodness_of_fit_ref 0.907
_refine_ls_hydrogen_treatment constr
_refine_ls_matrix_type full
_refine_ls_number_parameters 1207
_refine_ls_number_reflns 18397
_refine_ls_number_restraints 115
_refine_ls_restrained_S_all 0.925
_refine_ls_R_factor_all 0.2429
_refine_ls_R_factor_gt 0.0814
_refine_ls_shift/su_max 0.000
_refine_ls_shift/su_mean 0.000
_refine_ls_structure_factor_coef Fsqd
_refine_ls_weighting_details 'w=1/[\s^2^(Fo^2^)+(0.0910P)^2^] where P=(Fo^2^+2Fc^2^)/3'
_refine_ls_weighting_scheme calc
_refine_ls_wR_factor_gt 0.1533
_refine_ls_wR_factor_ref 0.1877
_reflns_Friedel_coverage 0.845
_reflns_Friedel_fraction_full 1.000
_reflns_Friedel_fraction_max 1.000
_reflns_number_gt 7726
_reflns_number_total 18397
_reflns_threshold_expression 'I > 2\s(I)'
_cod_data_source_file c9dt01942a2.cif
_cod_data_source_block wpp_sq
_cod_depositor_comments 'Adding full bibliography for 7700877--7700878.cif.'
_cod_database_code 7700877
_shelx_shelxl_version_number 2018/3
_shelx_space_group_comment
;
The symmetry employed for this shelxl refinement is uniquely defined
by the following loop, which should always be used as a source of
symmetry information in preference to the above space-group names.
They are only intended as comments.
;
_shelx_estimated_absorpt_t_min 0.898
_shelx_estimated_absorpt_t_max 0.917

loop_
_space_group_symop_operation_xyz
'x, y, z'
'-x+1/2, -y, z+1/2'
'-x, y+1/2, -z+1/2'
'x+1/2, -y+1/2, -z'

loop_
_atom_site_label
_atom_site_type_symbol
_atom_site_fract_x
_atom_site_fract_y
_atom_site_fract_z
_atom_site_U_iso_or_equiv
_atom_site_adp_type
_atom_site_occupancy
_atom_site_site_symmetry_order
_atom_site_calc_flag
_atom_site_refinement_flags_posn
_atom_site_refinement_flags_adp
Cu1 Cu 0.00675(7) 0.13174(6) 0.66909(5) 0.0515(4) Uani 1 1 d . .
Cu2 Cu 0.02585(7) 0.16640(6) 0.55041(6) 0.0557(4) Uani 1 1 d . .
O1 O -0.0125(5) -0.0550(3) 0.6713(3) 0.081(3) Uani 1 1 d . .
O2 O -0.1543(5) 0.2526(4) 0.6874(4) 0.092(3) Uani 1 1 d . .
O3 O -0.0414(4) 0.3420(4) 0.5811(4) 0.092(3) Uani 1 1 d . .
O4 O 0.2288(5) 0.1244(4) 0.5182(4) 0.087(3) Uani 1 1 d . .
N1 N -0.0011(5) 0.0824(4) 0.7451(4) 0.058(2) Uani 1 1 d . .
N2 N -0.0055(4) 0.0456(4) 0.6448(4) 0.047(2) Uani 1 1 d . .
N3 N -0.0017(4) 0.0745(4) 0.5560(4) 0.051(2) Uani 1 1 d . .
N4 N -0.0055(5) 0.0493(4) 0.5047(4) 0.059(3) Uani 1 1 d . .
N5 N 0.0230(6) 0.2127(4) 0.7030(4) 0.054(2) Uani 1 1 d . .
N6 N -0.0916(4) 0.1661(4) 0.6616(4) 0.053(2) Uani 1 1 d . .
N7 N -0.1488(5) 0.0805(5) 0.6254(5) 0.082(4) Uani 1 1 d . .
N8 N -0.2129(6) 0.0580(5) 0.6120(5) 0.080(4) Uani 1 1 d . .
N9 N -0.0721(5) 0.1918(4) 0.5323(4) 0.055(3) Uani 1 1 d . .
N10 N 0.0307(5) 0.2580(4) 0.5745(3) 0.047(2) Uani 1 1 d . .
N11 N 0.1518(6) 0.2688(5) 0.5949(5) 0.085(4) Uani 1 1 d . .
N12 N 0.1985(5) 0.3094(5) 0.6175(5) 0.088(4) Uani 1 1 d . .
N13 N 0.0665(7) 0.1715(5) 0.4680(5) 0.071(3) Uani 1 1 d . .
N14 N 0.1245(5) 0.1413(4) 0.5596(4) 0.053(2) Uani 1 1 d . .
N15 N 0.1108(5) 0.1184(4) 0.6504(4) 0.054(3) Uani 1 1 d . .
N16 N 0.1429(5) 0.0862(5) 0.6921(4) 0.061(3) Uani 1 1 d . .
C1 C 0.0041(6) 0.1012(6) 0.7948(6) 0.072(4) Uani 1 1 d . .
H1A H 0.003151 0.143710 0.800720 0.086 Uiso 1 1 calc R U
C2 C 0.0110(7) 0.0637(8) 0.8390(5) 0.086(4) Uani 1 1 d . .
H2A H 0.013344 0.080179 0.873130 0.103 Uiso 1 1 calc R U
C3 C 0.0142(7) 0.0003(7) 0.8300(6) 0.085(4) Uani 1 1 d . .
H3A H 0.021186 -0.027163 0.857954 0.102 Uiso 1 1 calc R U
C4 C 0.0066(6) -0.0211(6) 0.7781(5) 0.065(3) Uani 1 1 d . .
H4A H 0.005541 -0.063306 0.770740 0.078 Uiso 1 1 calc R U
C5 C 0.0008(6) 0.0217(5) 0.7382(4) 0.049(3) Uani 1 1 d . .
C6 C -0.0073(6) -0.0001(5) 0.6819(5) 0.056(3) Uani 1 1 d . .
C7 C -0.0075(5) 0.0312(5) 0.5926(5) 0.044(3) Uani 1 1 d . .
C8 C -0.0160(6) -0.0094(5) 0.5036(4) 0.059(3) Uani 1 1 d . .
C9 C -0.0205(8) -0.0488(6) 0.4543(5) 0.075(4) Uani 1 1 d . .
C10 C -0.0197(9) -0.0032(7) 0.4071(6) 0.113(5) Uani 1 1 d . U
H10A H -0.022444 -0.025991 0.374299 0.170 Uiso 1 1 calc R U
H10B H -0.058881 0.024323 0.409726 0.170 Uiso 1 1 calc R U
H10C H 0.022762 0.020404 0.407735 0.170 Uiso 1 1 calc R U
C11 C -0.0890(8) -0.0855(7) 0.4569(7) 0.100(5) Uani 1 1 d . .
H11A H -0.127919 -0.057129 0.452651 0.120 Uiso 1 1 calc R U
H11B H -0.093133 -0.104603 0.491760 0.120 Uiso 1 1 calc R U
C12 C -0.0935(8) -0.1363(7) 0.4137(7) 0.113(6) Uani 1 1 d . .
H12A H -0.137071 -0.158822 0.417171 0.135 Uiso 1 1 calc R U
H12B H -0.092080 -0.117532 0.378679 0.135 Uiso 1 1 calc R U
C13 C -0.0325(8) -0.1806(6) 0.4202(6) 0.103(5) Uani 1 1 d . .
H13A H -0.036034 -0.212854 0.393455 0.124 Uiso 1 1 calc R U
H13B H -0.035622 -0.200213 0.454862 0.124 Uiso 1 1 calc R U
C14 C 0.0526(9) -0.1312(8) 0.3571(7) 0.125(6) Uani 1 1 d . .
H14A H 0.097338 -0.111443 0.354427 0.187 Uiso 1 1 calc R U
H14B H 0.052043 -0.167762 0.335405 0.187 Uiso 1 1 calc R U
H14C H 0.016976 -0.103104 0.345223 0.187 Uiso 1 1 calc R U
C15 C 0.0388(8) -0.1490(6) 0.4151(6) 0.082(4) Uani 1 1 d . .
C16 C 0.0411(6) -0.0948(5) 0.4566(5) 0.067(4) Uani 1 1 d . .
H16A H 0.037165 -0.114992 0.491446 0.080 Uiso 1 1 calc R U
C17 C 0.1122(8) -0.0646(6) 0.4567(6) 0.090(5) Uani 1 1 d . .
H17A H 0.122570 -0.049339 0.421257 0.108 Uiso 1 1 calc R U
H17B H 0.111794 -0.029482 0.480770 0.108 Uiso 1 1 calc R U
C18 C 0.1685(8) -0.1094(8) 0.4736(8) 0.115(6) Uani 1 1 d . .
H18A H 0.169464 -0.111357 0.512198 0.138 Uiso 1 1 calc R U
H18B H 0.213326 -0.093680 0.461813 0.138 Uiso 1 1 calc R U
C19 C 0.1586(9) -0.1741(8) 0.4519(7) 0.095(5) Uani 1 1 d . .
C20 C 0.0976(8) -0.1959(8) 0.4300(6) 0.092(5) Uani 1 1 d . .
C21 C 0.0918(10) -0.2575(8) 0.4156(8) 0.121(6) Uani 1 1 d . .
H21A H 0.051014 -0.272229 0.399984 0.145 Uiso 1 1 calc R U
C22 C 0.1453(13) -0.2956(8) 0.4242(8) 0.124(6) Uani 1 1 d . .
H22A H 0.138713 -0.337516 0.417148 0.149 Uiso 1 1 calc R U
C23 C 0.2121(11) -0.2768(9) 0.4436(8) 0.113(6) Uani 1 1 d . .
C24 C 0.2143(8) -0.2156(9) 0.4599(6) 0.101(5) Uani 1 1 d . .
H24A H 0.254198 -0.201208 0.476963 0.121 Uiso 1 1 calc R U
C25 C 0.2779(13) -0.3153(12) 0.4498(14) 0.230(9) Uani 1 1 d D U
H25A H 0.309487 -0.297845 0.476581 0.275 Uiso 1 1 calc R U
C26 C 0.3140(13) -0.3261(13) 0.3975(13) 0.249(10) Uani 1 1 d . U
H26A H 0.330084 -0.287291 0.383486 0.373 Uiso 1 1 calc R U
H26B H 0.353032 -0.353331 0.402783 0.373 Uiso 1 1 calc R U
H26C H 0.281888 -0.344703 0.372887 0.373 Uiso 1 1 calc R U
C27 C 0.2599(13) -0.3777(12) 0.4614(14) 0.260(10) Uani 1 1 d D U
H27A H 0.235574 -0.379420 0.494753 0.389 Uiso 1 1 calc R U
H27B H 0.230474 -0.393604 0.433676 0.389 Uiso 1 1 calc R U
H27C H 0.301618 -0.402231 0.463572 0.389 Uiso 1 1 calc R U
C28 C 0.0825(7) 0.2296(5) 0.7273(5) 0.062(4) Uani 1 1 d . .
H28A H 0.122265 0.205672 0.722028 0.075 Uiso 1 1 calc R U
C29 C 0.0869(8) 0.2800(6) 0.7592(6) 0.078(4) Uani 1 1 d . .
H29A H 0.128643 0.289658 0.776168 0.093 Uiso 1 1 calc R U
C30 C 0.0317(10) 0.3149(6) 0.7658(5) 0.078(4) Uani 1 1 d . .
H30A H 0.034209 0.349770 0.787534 0.094 Uiso 1 1 calc R U
C31 C -0.0305(8) 0.3003(6) 0.7405(6) 0.076(4) Uani 1 1 d . .
H31A H -0.069508 0.325534 0.744478 0.092 Uiso 1 1 calc R U
C32 C -0.0338(6) 0.2470(5) 0.7090(5) 0.048(3) Uani 1 1 d . .
C33 C -0.0996(7) 0.2235(6) 0.6849(5) 0.063(4) Uani 1 1 d . .
C34 C -0.1503(6) 0.1366(6) 0.6437(5) 0.060(3) Uani 1 1 d . .
C35 C -0.2638(7) 0.0950(6) 0.6205(5) 0.067(4) Uani 1 1 d . .
C36 C -0.3378(7) 0.0776(7) 0.6065(6) 0.078(4) Uani 1 1 d . U
C37 C -0.3435(6) 0.0066(7) 0.6115(7) 0.113(6) Uani 1 1 d . .
H37A H -0.390183 -0.006130 0.602910 0.170 Uiso 1 1 calc DR U
H37B H -0.311263 -0.012665 0.587477 0.170 Uiso 1 1 calc R U
H37C H -0.332785 -0.005552 0.647368 0.170 Uiso 1 1 calc R U
C38 C -0.3489(7) 0.0996(8) 0.5479(7) 0.108(5) Uani 1 1 d . U
H38A H -0.334703 0.142671 0.545093 0.130 Uiso 1 1 calc R U
H38B H -0.318823 0.075516 0.524755 0.130 Uiso 1 1 calc R U
C39 C -0.4223(8) 0.0938(9) 0.5287(7) 0.119(6) Uani 1 1 d . U
H39A H -0.425489 0.108318 0.492209 0.143 Uiso 1 1 calc R U
H39B H -0.436550 0.050705 0.529587 0.143 Uiso 1 1 calc R U
C40 C -0.4688(8) 0.1313(9) 0.5632(7) 0.121(6) Uani 1 1 d . U
H40A H -0.516103 0.127637 0.549845 0.145 Uiso 1 1 calc R U
H40B H -0.455259 0.174457 0.560128 0.145 Uiso 1 1 calc R U
C41 C -0.4688(7) 0.1135(8) 0.6228(7) 0.097(5) Uani 1 1 d . .
C42 C -0.5083(7) 0.0513(8) 0.6313(8) 0.136(7) Uani 1 1 d . .
H42A H -0.486866 0.019445 0.610252 0.204 Uiso 1 1 calc DR U
H42B H -0.506232 0.039959 0.668264 0.204 Uiso 1 1 calc R U
H42C H -0.556109 0.056143 0.620796 0.204 Uiso 1 1 calc R U
C43 C -0.3883(6) 0.1160(7) 0.6414(6) 0.084(4) Uani 1 1 d . .
H43A H -0.373431 0.159371 0.638498 0.101 Uiso 1 1 calc R U
C44 C -0.3829(8) 0.0984(8) 0.7003(6) 0.097(5) Uani 1 1 d . .
H44A H -0.407058 0.059725 0.707076 0.116 Uiso 1 1 calc R U
H44B H -0.334407 0.093782 0.710707 0.116 Uiso 1 1 calc R U
C45 C -0.4163(11) 0.1505(11) 0.7301(8) 0.155(8) Uani 1 1 d . U
H45A H -0.382809 0.183955 0.733234 0.186 Uiso 1 1 calc R U
H45B H -0.426875 0.136182 0.765848 0.186 Uiso 1 1 calc R U
C46 C -0.4826(10) 0.1761(9) 0.7057(10) 0.124(7) Uani 1 1 d . U
C47 C -0.5054(9) 0.1590(9) 0.6566(9) 0.111(6) Uani 1 1 d . .
C48 C -0.5694(10) 0.1844(10) 0.6383(10) 0.156(9) Uani 1 1 d . .
H48A H -0.587073 0.174091 0.605011 0.187 Uiso 1 1 calc R U
C49 C -0.6047(12) 0.2248(11) 0.6715(13) 0.176(8) Uani 1 1 d . U
H49A H -0.649798 0.236827 0.662638 0.212 Uiso 1 1 calc R U
C50 C -0.5738(18) 0.2485(15) 0.7188(14) 0.210(9) Uani 1 1 d . U
C51 C -0.5154(14) 0.2202(11) 0.7367(9) 0.174(8) Uani 1 1 d . U
H51A H -0.497267 0.230370 0.769876 0.209 Uiso 1 1 calc R U
C52 C -0.6193(17) 0.2965(15) 0.7565(11) 0.226(8) Uani 1 1 d . U
H52A H -0.643340 0.318773 0.727896 0.271 Uiso 1 1 calc DR U
C53 C -0.5762(15) 0.3466(14) 0.7745(13) 0.243(9) Uani 1 1 d . U
H53A H -0.540762 0.354845 0.748415 0.364 Uiso 1 1 calc R U
H53B H -0.604308 0.382957 0.779424 0.364 Uiso 1 1 calc R U
H53C H -0.554622 0.335471 0.807620 0.364 Uiso 1 1 calc R U
C54 C -0.6831(14) 0.2620(13) 0.7792(11) 0.224(9) Uani 1 1 d . U
H54A H -0.697469 0.230397 0.754595 0.336 Uiso 1 1 calc R U
H54B H -0.671022 0.243337 0.812589 0.336 Uiso 1 1 calc R U
H54C H -0.720708 0.290823 0.784392 0.336 Uiso 1 1 calc R U
C55 C -0.1189(7) 0.1579(6) 0.5081(5) 0.068(4) Uani 1 1 d . .
H55A H -0.109656 0.115882 0.503501 0.081 Uiso 1 1 calc R U
C56 C -0.1810(7) 0.1810(7) 0.4891(5) 0.077(4) Uani 1 1 d . .
H56A H -0.213836 0.155549 0.472758 0.093 Uiso 1 1 calc R U
C57 C -0.1921(7) 0.2434(8) 0.4955(7) 0.091(5) Uani 1 1 d . .
H57A H -0.232008 0.261783 0.481578 0.109 Uiso 1 1 calc R U
C58 C -0.1446(7) 0.2783(6) 0.5223(6) 0.080(4) Uani 1 1 d . .
H58A H -0.152814 0.320261 0.528106 0.096 Uiso 1 1 calc R U
C59 C -0.0850(6) 0.2514(6) 0.5407(5) 0.055(3) Uani 1 1 d . .
C60 C -0.0298(7) 0.2884(6) 0.5681(5) 0.064(4) Uani 1 1 d . .
C61 C 0.0874(7) 0.2899(5) 0.5947(5) 0.058(3) Uani 1 1 d . .
C62 C 0.1715(6) 0.3602(6) 0.6335(5) 0.057(3) Uani 1 1 d . .
C63 C 0.2127(6) 0.4096(5) 0.6612(5) 0.059(3) Uani 1 1 d . .
C64 C 0.2900(6) 0.3969(6) 0.6488(6) 0.091(5) Uani 1 1 d . .
H64A H 0.318474 0.427591 0.665886 0.137 Uiso 1 1 calc DR U
H64B H 0.302498 0.356478 0.661715 0.137 Uiso 1 1 calc R U
H64C H 0.297244 0.398583 0.611011 0.137 Uiso 1 1 calc R U
C65 C 0.1966(7) 0.4045(6) 0.7220(6) 0.082(4) Uani 1 1 d . .
H65A H 0.146432 0.401311 0.726595 0.099 Uiso 1 1 calc R U
H65B H 0.217131 0.366459 0.735375 0.099 Uiso 1 1 calc R U
C66 C 0.2230(7) 0.4582(7) 0.7552(6) 0.089(4) Uani 1 1 d . .
H66A H 0.208324 0.452719 0.791876 0.107 Uiso 1 1 calc R U
H66B H 0.273652 0.458653 0.754551 0.107 Uiso 1 1 calc R U
C67 C 0.1959(6) 0.5193(6) 0.7347(5) 0.071(4) Uani 1 1 d . .
H67A H 0.215595 0.552432 0.756040 0.086 Uiso 1 1 calc R U
H67B H 0.145648 0.520289 0.739460 0.086 Uiso 1 1 calc R U
C68 C 0.2915(6) 0.5492(6) 0.6710(6) 0.084(4) Uani 1 1 d . .
H68A H 0.319195 0.515143 0.683629 0.127 Uiso 1 1 calc DR U
H68B H 0.303367 0.557970 0.634681 0.127 Uiso 1 1 calc R U
H68C H 0.300614 0.585161 0.692511 0.127 Uiso 1 1 calc R U
C69 C 0.2128(6) 0.5321(6) 0.6748(5) 0.060(3) Uani 1 1 d . .
C70 C 0.1865(6) 0.4747(5) 0.6435(5) 0.054(3) Uani 1 1 d . .
H70A H 0.135799 0.473977 0.648512 0.065 Uiso 1 1 calc R U
C71 C 0.1977(7) 0.4862(6) 0.5844(5) 0.079(4) Uani 1 1 d . .
H71A H 0.188794 0.448487 0.564513 0.095 Uiso 1 1 calc R U
H71B H 0.245535 0.498803 0.578002 0.095 Uiso 1 1 calc R U
C72 C 0.1467(9) 0.5382(7) 0.5663(6) 0.102(5) Uani 1 1 d . .
H72A H 0.158448 0.550857 0.530342 0.122 Uiso 1 1 calc R U
H72B H 0.099459 0.522015 0.565861 0.122 Uiso 1 1 calc R U
C73 C 0.1497(8) 0.5917(7) 0.6013(6) 0.076(4) Uani 1 1 d . .
C74 C 0.1765(6) 0.5903(6) 0.6536(6) 0.070(4) Uani 1 1 d . .
C75 C 0.1718(8) 0.6429(7) 0.6882(6) 0.089(5) Uani 1 1 d . .
H75A H 0.185986 0.640287 0.723485 0.107 Uiso 1 1 calc R U
C76 C 0.1460(9) 0.6973(7) 0.6679(8) 0.100(5) Uani 1 1 d . .
H76A H 0.145547 0.732653 0.689149 0.120 Uiso 1 1 calc R U
C77 C 0.1209(10) 0.7004(7) 0.6173(9) 0.113(6) Uani 1 1 d . .
C78 C 0.1215(9) 0.6485(8) 0.5849(7) 0.115(6) Uani 1 1 d . .
H78A H 0.102396 0.651497 0.551004 0.138 Uiso 1 1 calc R U
C79 C 0.0901(14) 0.7619(9) 0.5910(11) 0.163(9) Uani 1 1 d . U
H79A H 0.105345 0.759043 0.553811 0.196 Uiso 1 1 calc R U
C80 C 0.1247(14) 0.8164(10) 0.6101(9) 0.198(11) Uani 1 1 d . U
H80A H 0.174295 0.809961 0.609412 0.298 Uiso 1 1 calc R U
H80B H 0.112993 0.851021 0.587865 0.298 Uiso 1 1 calc R U
H80C H 0.110136 0.824712 0.645992 0.298 Uiso 1 1 calc R U
C81 C 0.0152(15) 0.7572(10) 0.5873(10) 0.193(11) Uani 1 1 d . .
H81A H 0.002683 0.717202 0.573555 0.289 Uiso 1 1 calc R U
H81B H -0.004962 0.762557 0.621963 0.289 Uiso 1 1 calc R U
H81C H -0.002105 0.788866 0.563836 0.289 Uiso 1 1 calc R U
C82 C 0.0352(9) 0.1888(6) 0.4231(7) 0.093(5) Uani 1 1 d . .
H82A H -0.012307 0.197281 0.424985 0.111 Uiso 1 1 calc R U
C83 C 0.0665(12) 0.1953(8) 0.3741(8) 0.124(7) Uani 1 1 d . U
H83A H 0.042064 0.203823 0.342975 0.149 Uiso 1 1 calc R U
C84 C 0.1382(13) 0.1877(8) 0.3760(8) 0.128(7) Uani 1 1 d . U
H84A H 0.164160 0.194883 0.345305 0.154 Uiso 1 1 calc R U
C85 C 0.1722(9) 0.1700(7) 0.4216(8) 0.100(5) Uani 1 1 d . U
H85A H 0.220043 0.163016 0.421505 0.120 Uiso 1 1 calc R U
C86 C 0.1335(9) 0.1627(6) 0.4678(6) 0.070(4) Uani 1 1 d . .
C87 C 0.1678(8) 0.1416(6) 0.5168(6) 0.064(4) Uani 1 1 d . .
C88 C 0.1488(6) 0.1183(5) 0.6065(6) 0.055(3) Uani 1 1 d . .
C89 C 0.2021(6) 0.0625(5) 0.6792(6) 0.066(4) Uani 1 1 d . .
C90 C 0.2415(7) 0.0186(7) 0.7144(7) 0.086(5) Uani 1 1 d . .
C91 C 0.3172(6) 0.0213(7) 0.7047(6) 0.103(5) Uani 1 1 d . .
H91A H 0.340569 -0.007301 0.727935 0.155 Uiso 1 1 calc R U
H91B H 0.326638 0.010463 0.668368 0.155 Uiso 1 1 calc R U
H91C H 0.333804 0.062563 0.711531 0.155 Uiso 1 1 calc R U
C92 C 0.2119(7) -0.0491(6) 0.7018(7) 0.090(5) Uani 1 1 d . .
H92A H 0.161441 -0.046775 0.700197 0.108 Uiso 1 1 calc R U
H92B H 0.228374 -0.061461 0.666896 0.108 Uiso 1 1 calc R U
C93 C 0.2314(10) -0.0983(8) 0.7406(9) 0.128(7) Uani 1 1 d . .
H93A H 0.281650 -0.103823 0.740965 0.154 Uiso 1 1 calc R U
H93B H 0.210074 -0.137370 0.730480 0.154 Uiso 1 1 calc R U
C94 C 0.2060(9) -0.0789(8) 0.7957(9) 0.123(7) Uani 1 1 d . U
H94A H 0.219016 -0.111003 0.820916 0.147 Uiso 1 1 calc R U
H94B H 0.155463 -0.076954 0.795042 0.147 Uiso 1 1 calc R U
C95 C 0.2344(7) -0.0156(7) 0.8167(7) 0.086(5) Uani 1 1 d . .
C96 C 0.3130(7) -0.0229(7) 0.8296(7) 0.116(6) Uani 1 1 d . .
H96A H 0.318988 -0.054274 0.856321 0.174 Uiso 1 1 calc R U
H96B H 0.337800 -0.034604 0.797989 0.174 Uiso 1 1 calc R U
H96C H 0.331073 0.015817 0.842636 0.174 Uiso 1 1 calc R U
C97 C 0.2185(7) 0.0342(6) 0.7738(7) 0.083(5) Uani 1 1 d . .
H97A H 0.167469 0.037446 0.772724 0.100 Uiso 1 1 calc R U
C98 C 0.2438(7) 0.0972(7) 0.7908(7) 0.093(5) Uani 1 1 d . .
H98A H 0.238284 0.126340 0.761687 0.112 Uiso 1 1 calc R U
H98B H 0.292927 0.095092 0.799796 0.112 Uiso 1 1 calc R U
C99 C 0.2022(8) 0.1199(8) 0.8392(7) 0.100(5) Uani 1 1 d . .
H99A H 0.228949 0.151573 0.857561 0.120 Uiso 1 1 calc R U
H99B H 0.159043 0.138701 0.827079 0.120 Uiso 1 1 calc R U
C100 C 0.1856(8) 0.0691(9) 0.8771(8) 0.091(5) Uani 1 1 d . .
C101 C 0.1977(9) 0.0087(9) 0.8679(8) 0.101(5) Uani 1 1 d . .
C102 C 0.1758(11) -0.0357(10) 0.9064(11) 0.146(8) Uani 1 1 d . .
H10D H 0.181432 -0.077933 0.900071 0.175 Uiso 1 1 calc R U
C103 C 0.1458(11) -0.0147(13) 0.9539(11) 0.161(9) Uani 1 1 d . U
H10E H 0.134315 -0.043849 0.979662 0.193 Uiso 1 1 calc R U
C104 C 0.1329(9) 0.0435(13) 0.9640(10) 0.129(7) Uani 1 1 d . U
C105 C 0.1552(10) 0.0850(10) 0.9258(9) 0.123(7) Uani 1 1 d . .
H10F H 0.149508 0.126946 0.933046 0.148 Uiso 1 1 calc R U
C106 C 0.1023(15) 0.0598(16) 1.0148(11) 0.215(8) Uani 1 1 d . U
H10M H 0.089651 0.018471 1.027697 0.258 Uiso 1 1 calc R U
C107 C 0.1474(13) 0.0789(15) 1.0565(10) 0.233(9) Uani 1 1 d . U
H10G H 0.191156 0.057441 1.053414 0.349 Uiso 1 1 calc R U
H10H H 0.155231 0.122730 1.054088 0.349 Uiso 1 1 calc R U
H10I H 0.126425 0.069262 1.090192 0.349 Uiso 1 1 calc R U
C108 C 0.0357(13) 0.0882(14) 1.0148(9) 0.226(9) Uani 1 1 d . U
H10J H 0.008805 0.072692 0.985408 0.339 Uiso 1 1 calc R U
H10K H 0.012098 0.078806 1.047536 0.339 Uiso 1 1 calc R U
H10L H 0.040904 0.132275 1.011432 0.339 Uiso 1 1 calc R U
S1 S -0.01987(19) -0.04189(13) 0.56742(12) 0.0671(10) Uani 1 1 d . .
S2 S -0.23571(16) 0.16504(17) 0.64593(15) 0.0737(10) Uani 1 1 d . .
S3 S 0.08173(15) 0.36284(14) 0.62408(13) 0.0616(9) Uani 1 1 d . .
S4 S 0.22716(16) 0.07847(17) 0.61459(16) 0.0765(11) Uani 1 1 d . .

loop_
_atom_site_aniso_label
_atom_site_aniso_U_11
_atom_site_aniso_U_22
_atom_site_aniso_U_33
_atom_site_aniso_U_23
_atom_site_aniso_U_13
_atom_site_aniso_U_12
Cu1 0.0605(9) 0.0395(7) 0.0545(9) -0.0069(7) -0.0001(7) 0.0019(7)
Cu2 0.0703(9) 0.0383(7) 0.0587(10) -0.0009(7) -0.0016(8) 0.0031(7)
O1 0.139(8) 0.037(5) 0.067(6) 0.007(4) -0.008(6) -0.010(5)
O2 0.080(6) 0.055(6) 0.141(10) -0.008(6) 0.008(6) 0.017(5)
O3 0.079(6) 0.043(6) 0.154(9) -0.025(6) -0.005(5) 0.009(5)
O4 0.076(6) 0.088(7) 0.098(8) 0.026(6) 0.022(6) 0.005(6)
N1 0.078(7) 0.052(6) 0.043(7) -0.015(5) 0.004(6) 0.000(5)
N2 0.062(6) 0.038(5) 0.041(6) -0.006(5) -0.004(5) -0.003(5)
N3 0.062(6) 0.039(5) 0.050(7) -0.019(5) 0.013(5) 0.003(5)
N4 0.074(7) 0.044(6) 0.061(7) 0.005(5) 0.001(6) 0.015(5)
N5 0.073(7) 0.034(5) 0.055(7) -0.001(5) 0.008(6) -0.003(6)
N6 0.055(6) 0.046(6) 0.057(7) -0.003(6) 0.004(5) 0.001(5)
N7 0.067(8) 0.070(8) 0.109(10) -0.040(7) 0.007(7) 0.007(6)
N8 0.050(7) 0.093(9) 0.097(9) -0.026(7) -0.019(6) -0.006(7)
N9 0.067(6) 0.034(6) 0.064(8) -0.009(5) 0.006(6) -0.005(5)
N10 0.052(6) 0.039(5) 0.050(6) -0.004(5) 0.000(5) -0.006(5)
N11 0.068(8) 0.053(7) 0.134(12) -0.035(7) 0.006(7) 0.006(6)
N12 0.062(7) 0.055(7) 0.147(12) -0.044(8) 0.000(7) 0.008(6)
N13 0.090(9) 0.055(7) 0.066(9) 0.010(6) 0.010(7) -0.005(6)
N14 0.073(6) 0.037(5) 0.050(7) -0.003(5) 0.010(6) 0.006(5)
N15 0.062(6) 0.044(6) 0.056(7) -0.002(5) 0.000(6) 0.003(5)
N16 0.051(7) 0.066(7) 0.067(8) 0.001(6) -0.012(6) -0.013(6)
C1 0.081(9) 0.054(8) 0.081(11) -0.001(8) 0.003(9) -0.012(7)
C2 0.098(11) 0.113(13) 0.046(9) 0.005(9) 0.001(8) -0.021(10)
C3 0.083(10) 0.094(12) 0.078(12) 0.030(10) -0.006(9) -0.008(9)
C4 0.063(8) 0.071(9) 0.062(10) 0.018(8) 0.003(8) -0.008(7)
C5 0.053(7) 0.054(8) 0.040(7) 0.005(6) 0.003(6) -0.008(6)
C6 0.072(8) 0.036(7) 0.059(9) 0.005(6) 0.000(7) 0.001(6)
C7 0.048(7) 0.032(6) 0.052(8) 0.000(6) 0.010(6) 0.001(5)
C8 0.088(9) 0.040(7) 0.049(8) -0.009(6) 0.002(7) 0.019(7)
C9 0.118(11) 0.053(8) 0.054(9) -0.006(7) -0.009(9) 0.022(9)
C10 0.162(11) 0.094(9) 0.083(9) -0.006(8) -0.017(9) 0.010(9)
C11 0.106(12) 0.096(11) 0.097(13) -0.037(10) -0.053(10) 0.035(10)
C12 0.116(12) 0.095(12) 0.127(15) -0.046(11) -0.038(11) 0.016(11)
C13 0.110(12) 0.082(11) 0.118(13) -0.043(10) -0.048(10) 0.032(10)
C14 0.170(16) 0.118(13) 0.086(14) -0.041(12) 0.011(11) 0.023(12)
C15 0.093(11) 0.082(11) 0.072(11) -0.027(8) -0.011(8) 0.012(9)
C16 0.092(10) 0.053(8) 0.055(9) -0.017(7) 0.003(7) 0.010(7)
C17 0.124(13) 0.069(9) 0.077(11) -0.009(8) 0.042(10) -0.002(10)
C18 0.080(11) 0.102(14) 0.164(19) -0.034(12) 0.020(11) 0.006(10)
C19 0.095(12) 0.091(13) 0.099(13) 0.006(11) 0.026(10) 0.018(11)
C20 0.085(12) 0.098(13) 0.092(13) -0.030(10) -0.003(9) 0.029(10)
C21 0.149(16) 0.058(11) 0.155(18) -0.019(11) -0.033(13) 0.036(11)
C22 0.18(2) 0.071(12) 0.125(17) -0.032(11) 0.006(15) 0.008(14)
C23 0.148(17) 0.085(13) 0.107(15) -0.008(11) 0.003(13) 0.020(12)
C24 0.096(12) 0.117(15) 0.090(13) -0.013(11) 0.008(10) 0.012(11)
C25 0.202(14) 0.190(16) 0.30(2) 0.051(16) 0.023(13) 0.126(15)
C26 0.218(17) 0.222(18) 0.31(2) 0.052(18) 0.026(16) 0.134(16)
C27 0.219(16) 0.230(19) 0.33(2) 0.050(19) 0.006(16) 0.095(18)
C28 0.079(9) 0.038(8) 0.070(10) -0.014(7) -0.005(8) 0.008(7)
C29 0.102(12) 0.042(9) 0.089(12) 0.006(8) -0.008(9) -0.002(8)
C30 0.126(13) 0.058(10) 0.050(9) -0.016(7) -0.011(9) -0.030(10)
C31 0.103(11) 0.041(8) 0.085(11) -0.002(8) 0.047(10) -0.003(8)
C32 0.063(8) 0.027(6) 0.053(8) 0.004(6) 0.012(7) 0.003(7)
C33 0.083(10) 0.048(9) 0.059(10) 0.013(7) 0.019(8) 0.009(8)
C34 0.057(8) 0.070(9) 0.053(8) -0.005(7) 0.009(6) 0.006(8)
C35 0.057(9) 0.075(10) 0.069(10) 0.002(8) 0.002(7) 0.013(8)
C36 0.065(9) 0.094(12) 0.074(10) 0.020(8) -0.010(8) 0.017(8)
C37 0.070(10) 0.093(13) 0.176(18) -0.020(12) -0.034(11) 0.009(9)
C38 0.085(10) 0.151(15) 0.088(12) -0.014(11) -0.006(10) 0.001(9)
C39 0.078(11) 0.166(17) 0.113(15) 0.004(12) -0.010(10) 0.012(11)
C40 0.080(9) 0.163(14) 0.119(14) 0.051(12) -0.012(9) -0.015(10)
C41 0.058(9) 0.121(14) 0.110(14) 0.038(11) 0.018(9) 0.016(9)
C42 0.088(11) 0.150(16) 0.171(18) 0.053(14) 0.019(12) -0.011(12)
C43 0.062(9) 0.111(12) 0.080(11) 0.033(9) 0.003(8) 0.012(8)
C44 0.100(11) 0.121(13) 0.071(12) 0.028(10) 0.018(9) 0.017(10)
C45 0.152(15) 0.194(18) 0.120(14) 0.039(14) 0.048(13) 0.052(14)
C46 0.106(14) 0.145(16) 0.121(17) 0.040(14) 0.073(14) 0.054(13)
C47 0.096(13) 0.138(15) 0.100(15) 0.036(12) 0.033(12) 0.039(12)
C48 0.110(15) 0.137(18) 0.22(2) 0.026(17) 0.053(15) 0.054(13)
C49 0.153(16) 0.137(16) 0.24(2) 0.043(16) 0.042(15) 0.038(13)
C50 0.220(16) 0.211(17) 0.199(16) 0.005(14) 0.064(13) 0.081(14)
C51 0.194(16) 0.191(18) 0.138(15) 0.045(13) 0.088(13) 0.040(15)
C52 0.229(13) 0.218(13) 0.231(12) 0.007(10) 0.039(10) 0.055(10)
C53 0.257(17) 0.208(17) 0.264(17) -0.002(15) 0.027(15) 0.064(15)
C54 0.226(16) 0.222(16) 0.225(16) 0.009(14) 0.047(14) 0.057(14)
C55 0.073(9) 0.051(8) 0.079(10) -0.003(8) -0.018(8) 0.005(7)
C56 0.070(10) 0.098(12) 0.064(10) -0.014(9) -0.016(7) 0.000(8)
C57 0.066(10) 0.082(11) 0.126(14) -0.003(11) -0.021(9) 0.023(9)
C58 0.075(10) 0.056(9) 0.110(13) -0.008(8) -0.008(9) 0.017(8)
C59 0.053(8) 0.047(8) 0.065(9) 0.008(7) 0.006(7) -0.002(7)
C60 0.061(8) 0.045(8) 0.085(11) 0.019(7) 0.007(8) 0.009(8)
C61 0.074(9) 0.038(7) 0.061(9) 0.002(6) 0.011(7) 0.005(7)
C62 0.073(8) 0.043(7) 0.055(8) 0.007(7) -0.002(6) -0.006(7)
C63 0.055(8) 0.056(8) 0.065(11) 0.005(7) 0.001(7) -0.011(6)
C64 0.062(9) 0.096(11) 0.117(13) -0.017(10) -0.011(8) 0.009(7)
C65 0.096(10) 0.065(9) 0.087(13) 0.006(9) -0.028(9) -0.013(8)
C66 0.090(10) 0.093(12) 0.083(12) 0.019(10) -0.009(9) -0.001(9)
C67 0.070(8) 0.077(10) 0.068(10) -0.015(8) -0.001(7) -0.019(7)
C68 0.068(9) 0.101(11) 0.084(10) -0.012(9) 0.025(8) -0.035(7)
C69 0.070(8) 0.065(9) 0.044(8) -0.013(7) 0.018(7) -0.020(7)
C70 0.066(7) 0.048(8) 0.048(9) -0.008(6) 0.018(6) -0.019(6)
C71 0.119(11) 0.078(10) 0.040(9) -0.015(8) 0.016(8) -0.026(9)
C72 0.165(15) 0.073(10) 0.067(12) 0.006(10) -0.018(10) -0.004(11)
C73 0.145(13) 0.052(10) 0.031(9) 0.001(7) 0.002(9) -0.001(9)
C74 0.081(9) 0.040(8) 0.089(13) 0.006(8) 0.017(8) -0.008(7)
C75 0.136(13) 0.052(10) 0.079(12) -0.001(9) 0.004(9) -0.008(9)
C76 0.153(15) 0.061(11) 0.087(14) -0.007(11) 0.028(13) -0.007(10)
C77 0.175(17) 0.045(10) 0.119(17) 0.000(11) 0.031(14) 0.004(11)
C78 0.168(16) 0.079(13) 0.098(14) 0.001(11) -0.021(12) 0.007(11)
C79 0.20(2) 0.079(15) 0.21(3) -0.011(15) -0.04(2) 0.009(16)
C80 0.31(3) 0.108(17) 0.18(2) 0.011(15) 0.02(2) -0.035(18)
C81 0.25(3) 0.14(2) 0.19(2) 0.034(17) -0.03(2) 0.05(2)
C82 0.135(13) 0.079(10) 0.064(11) 0.026(8) 0.019(11) 0.020(9)
C83 0.174(17) 0.127(16) 0.071(14) 0.035(11) 0.008(14) 0.016(14)
C84 0.209(19) 0.099(14) 0.076(14) 0.029(11) 0.044(15) 0.012(15)
C85 0.130(13) 0.070(10) 0.101(14) 0.019(10) 0.021(12) 0.004(10)
C86 0.095(12) 0.049(8) 0.067(12) 0.003(8) 0.028(10) -0.012(8)
C87 0.074(10) 0.050(8) 0.066(11) -0.010(8) 0.019(9) -0.014(7)
C88 0.063(8) 0.037(8) 0.064(10) -0.007(7) 0.002(8) -0.008(6)
C89 0.043(8) 0.062(8) 0.092(12) 0.015(8) -0.007(8) 0.005(6)
C90 0.072(10) 0.095(12) 0.091(13) 0.013(10) -0.003(9) 0.013(9)
C91 0.062(10) 0.119(13) 0.129(14) 0.024(11) 0.006(9) 0.013(9)
C92 0.089(11) 0.069(10) 0.112(13) 0.000(10) -0.018(9) 0.013(8)
C93 0.122(15) 0.090(13) 0.17(2) 0.027(15) -0.020(15) 0.002(11)
C94 0.117(12) 0.083(12) 0.169(17) 0.061(12) -0.052(13) -0.004(10)
C95 0.082(10) 0.066(10) 0.109(14) 0.036(10) -0.018(9) 0.001(8)
C96 0.096(11) 0.110(13) 0.142(15) 0.038(11) -0.067(11) 0.006(9)
C97 0.064(8) 0.050(9) 0.136(16) 0.022(10) -0.026(9) -0.017(7)
C98 0.074(10) 0.096(12) 0.110(15) 0.026(11) -0.020(10) -0.011(9)
C99 0.117(12) 0.104(13) 0.080(13) -0.009(12) -0.033(10) -0.028(10)
C100 0.098(12) 0.098(15) 0.077(15) 0.018(12) -0.022(10) -0.019(10)
C101 0.119(13) 0.080(13) 0.103(16) 0.024(13) -0.022(12) 0.016(11)
C102 0.145(18) 0.126(18) 0.17(2) 0.066(18) 0.014(16) 0.042(14)
C103 0.149(19) 0.17(2) 0.16(2) 0.054(18) 0.023(18) 0.058(18)
C104 0.093(13) 0.161(19) 0.133(18) 0.032(17) 0.007(12) 0.034(14)
C105 0.138(16) 0.150(18) 0.082(15) 0.014(15) -0.026(13) -0.035(14)
C106 0.173(16) 0.349(19) 0.123(12) -0.006(14) 0.022(12) 0.022(15)
C107 0.181(18) 0.39(2) 0.127(15) -0.007(17) 0.028(14) 0.016(17)
C108 0.189(18) 0.36(2) 0.129(14) -0.005(16) 0.023(15) 0.032(18)
S1 0.108(3) 0.0359(16) 0.058(2) -0.0040(15) -0.002(2) 0.0010(18)
S2 0.062(2) 0.069(2) 0.090(3) 0.000(2) 0.0080(18) 0.0154(18)
S3 0.0632(19) 0.0437(18) 0.078(3) -0.0116(18) -0.0010(17) 0.0022(16)
S4 0.054(2) 0.084(3) 0.091(3) 0.012(2) 0.012(2) 0.0143(19)

loop_
_atom_type_symbol
_atom_type_description
_atom_type_scat_dispersion_real
_atom_type_scat_dispersion_imag
_atom_type_scat_source
C C 0.0033 0.0016 'International Tables Vol C Tables 4.2.6.8 and 6.1.1.4'
H H 0.0000 0.0000 'International Tables Vol C Tables 4.2.6.8 and 6.1.1.4'
N N 0.0061 0.0033 'International Tables Vol C Tables 4.2.6.8 and 6.1.1.4'
O O 0.0106 0.0060 'International Tables Vol C Tables 4.2.6.8 and 6.1.1.4'
Cu Cu 0.3201 1.2651 'International Tables Vol C Tables 4.2.6.8 and 6.1.1.4'
S S 0.1246 0.1234 'International Tables Vol C Tables 4.2.6.8 and 6.1.1.4'

loop_
_geom_angle_atom_site_label_1
_geom_angle_atom_site_label_2
_geom_angle_atom_site_label_3
_geom_angle
N5 Cu1 N2 172.0(4)
N5 Cu1 N6 82.1(4)
N2 Cu1 N6 101.8(4)
N5 Cu1 N15 94.0(4)
N2 Cu1 N15 85.0(3)
N6 Cu1 N15 157.4(4)
N5 Cu1 N1 93.7(4)
N2 Cu1 N1 78.7(4)
N6 Cu1 N1 101.2(4)
N15 Cu1 N1 101.3(4)
N14 Cu2 N9 173.6(4)
N14 Cu2 N3 88.5(3)
N9 Cu2 N3 92.2(4)
N14 Cu2 N10 100.6(4)
N9 Cu2 N10 81.2(4)
N3 Cu2 N10 155.9(3)
N14 Cu2 N13 77.7(5)
N9 Cu2 N13 96.0(5)
N3 Cu2 N13 101.7(4)
N10 Cu2 N13 102.1(4)
C1 N1 C5 115.2(10)
C1 N1 Cu1 132.3(8)
C5 N1 Cu1 111.4(7)
C7 N2 C6 120.0(9)
C7 N2 Cu1 121.5(7)
C6 N2 Cu1 118.3(7)
C7 N3 N4 111.4(8)
C7 N3 Cu2 138.8(8)
N4 N3 Cu2 108.9(7)
C8 N4 N3 114.2(9)
C32 N5 C28 119.5(10)
C32 N5 Cu1 114.6(8)
C28 N5 Cu1 124.9(8)
C34 N6 C33 117.7(10)
C34 N6 Cu1 128.5(8)
C33 N6 Cu1 113.1(8)
C34 N7 N8 113.5(10)
C35 N8 N7 115.2(11)
C55 N9 C59 119.3(10)
C55 N9 Cu2 126.4(8)
C59 N9 Cu2 113.8(8)
C60 N10 C61 118.6(9)
C60 N10 Cu2 113.1(8)
C61 N10 Cu2 128.3(7)
C61 N11 N12 113.1(10)
C62 N12 N11 114.3(10)
C86 N13 C82 118.9(13)
C86 N13 Cu2 110.2(10)
C82 N13 Cu2 130.4(11)
C87 N14 C88 118.5(11)
C87 N14 Cu2 119.4(10)
C88 N14 Cu2 121.9(8)
C88 N15 N16 112.5(10)
C88 N15 Cu1 136.0(9)
N16 N15 Cu1 108.8(8)
C89 N16 N15 113.3(10)
N1 C1 C2 126.3(12)
N1 C1 H1A 116.9
C2 C1 H1A 116.9
C1 C2 C3 116.8(13)
C1 C2 H2A 121.6
C3 C2 H2A 121.6
C2 C3 C4 118.4(13)
C2 C3 H3A 120.8
C4 C3 H3A 120.8
C5 C4 C3 118.2(12)
C5 C4 H4A 120.9
C3 C4 H4A 120.9
N1 C5 C4 125.1(11)
N1 C5 C6 115.6(10)
C4 C5 C6 119.2(11)
O1 C6 N2 124.0(11)
O1 C6 C5 121.3(10)
N2 C6 C5 114.7(9)
N3 C7 N2 121.0(9)
N3 C7 S1 113.8(8)
N2 C7 S1 125.1(8)
N4 C8 C9 125.8(11)
N4 C8 S1 112.5(8)
C9 C8 S1 121.7(8)
C8 C9 C11 107.7(11)
C8 C9 C10 105.8(10)
C11 C9 C10 111.8(12)
C8 C9 C16 106.8(10)
C11 C9 C16 108.7(10)
C10 C9 C16 115.6(12)
C9 C10 H10A 109.5
C9 C10 H10B 109.5
H10A C10 H10B 109.5
C9 C10 H10C 109.5
H10A C10 H10C 109.5
H10B C10 H10C 109.5
C9 C11 C12 112.5(13)
C9 C11 H11A 109.1
C12 C11 H11A 109.1
C9 C11 H11B 109.1
C12 C11 H11B 109.1
H11A C11 H11B 107.8
C13 C12 C11 109.2(11)
C13 C12 H12A 109.8
C11 C12 H12A 109.8
C13 C12 H12B 109.8
C11 C12 H12B 109.8
H12A C12 H12B 108.3
C12 C13 C15 113.5(12)
C12 C13 H13A 108.9
C15 C13 H13A 108.9
C12 C13 H13B 108.9
C15 C13 H13B 108.9
H13A C13 H13B 107.7
C15 C14 H14A 109.5
C15 C14 H14B 109.5
H14A C14 H14B 109.5
C15 C14 H14C 109.5
H14A C14 H14C 109.5
H14B C14 H14C 109.5
C14 C15 C13 110.2(13)
C14 C15 C20 105.5(12)
C13 C15 C20 109.6(12)
C14 C15 C16 116.2(12)
C13 C15 C16 107.5(11)
C20 C15 C16 107.7(11)
C17 C16 C9 114.4(11)
C17 C16 C15 110.4(11)
C9 C16 C15 115.7(11)
C17 C16 H16A 105.1
C9 C16 H16A 105.1
C15 C16 H16A 105.1
C18 C17 C16 111.7(11)
C18 C17 H17A 109.3
C16 C17 H17A 109.3
C18 C17 H17B 109.3
C16 C17 H17B 109.3
H17A C17 H17B 107.9
C17 C18 C19 113.5(14)
C17 C18 H18A 108.9
C19 C18 H18A 108.9
C17 C18 H18B 108.9
C19 C18 H18B 108.9
H18A C18 H18B 107.7
C20 C19 C24 119.1(15)
C20 C19 C18 124.6(14)
C24 C19 C18 116.1(17)
C19 C20 C21 120.1(14)
C19 C20 C15 119.2(15)
C21 C20 C15 120.2(15)
C22 C21 C20 119.2(17)
C22 C21 H21A 120.4
C20 C21 H21A 120.4
C21 C22 C23 124.8(17)
C21 C22 H22A 117.6
C23 C22 H22A 117.6
C24 C23 C22 113.5(16)
C24 C23 C25 118(2)
C22 C23 C25 129(2)
C23 C24 C19 122.8(16)
C23 C24 H24A 118.6
C19 C24 H24A 118.6
C27 C25 C26 98(3)
C27 C25 C23 110(2)
C26 C25 C23 112(2)
C27 C25 H25A 112.0
C26 C25 H25A 112.0
C23 C25 H25A 112.0
C25 C26 H26A 109.5
C25 C26 H26B 109.5
H26A C26 H26B 109.5
C25 C26 H26C 109.5
H26A C26 H26C 109.5
H26B C26 H26C 109.5
C25 C27 H27A 109.5
C25 C27 H27B 109.5
H27A C27 H27B 109.5
C25 C27 H27C 109.5
H27A C27 H27C 109.5
H27B C27 H27C 109.5
N5 C28 C29 122.7(12)
N5 C28 H28A 118.6
C29 C28 H28A 118.6
C30 C29 C28 119.1(14)
C30 C29 H29A 120.4
C28 C29 H29A 120.4
C29 C30 C31 120.3(13)
C29 C30 H30A 119.8
C31 C30 H30A 119.8
C30 C31 C32 119.1(12)
C30 C31 H31A 120.5
C32 C31 H31A 120.5
N5 C32 C31 119.2(12)
N5 C32 C33 117.3(10)
C31 C32 C33 123.3(12)
O2 C33 N6 125.4(12)
O2 C33 C32 122.0(12)
N6 C33 C32 112.6(11)
N7 C34 N6 122.2(10)
N7 C34 S2 111.2(9)
N6 C34 S2 126.5(10)
N8 C35 C36 121.6(12)
N8 C35 S2 111.7(10)
C36 C35 S2 126.6(10)
C35 C36 C37 107.2(10)
C35 C36 C43 108.9(12)
C37 C36 C43 116.2(12)
C35 C36 C38 105.8(11)
C37 C36 C38 111.7(14)
C43 C36 C38 106.6(11)
C36 C37 H37A 109.5
C36 C37 H37B 109.5
H37A C37 H37B 109.5
C36 C37 H37C 109.5
H37A C37 H37C 109.5
H37B C37 H37C 109.5
C39 C38 C36 114.1(13)
C39 C38 H38A 108.7
C36 C38 H38A 108.7
C39 C38 H38B 108.7
C36 C38 H38B 108.7
H38A C38 H38B 107.6
C40 C39 C38 109.4(15)
C40 C39 H39A 109.8
C38 C39 H39A 109.8
C40 C39 H39B 109.8
C38 C39 H39B 109.8
H39A C39 H39B 108.2
C39 C40 C41 115.5(14)
C39 C40 H40A 108.4
C41 C40 H40A 108.4
C39 C40 H40B 108.4
C41 C40 H40B 108.4
H40A C40 H40B 107.5
C47 C41 C40 113.1(14)
C47 C41 C42 105.3(13)
C40 C41 C42 110.3(15)
C47 C41 C43 105.4(14)
C40 C41 C43 105.8(11)
C42 C41 C43 117.1(12)
C41 C42 H42A 109.5
C41 C42 H42B 109.5
H42A C42 H42B 109.5
C41 C42 H42C 109.5
H42A C42 H42C 109.5
H42B C42 H42C 109.5
C44 C43 C36 111.8(11)
C44 C43 C41 109.6(11)
C36 C43 C41 114.6(13)
C44 C43 H43A 106.8
C36 C43 H43A 106.8
C41 C43 H43A 106.8
C45 C44 C43 105.7(13)
C45 C44 H44A 110.6
C43 C44 H44A 110.6
C45 C44 H44B 110.6
C43 C44 H44B 110.6
H44A C44 H44B 108.7
C44 C45 C46 115.5(18)
C44 C45 H45A 108.4
C46 C45 H45A 108.4
C44 C45 H45B 108.4
C46 C45 H45B 108.4
H45A C45 H45B 107.5
C47 C46 C51 124(2)
C47 C46 C45 122.5(18)
C51 C46 C45 114(2)
C46 C47 C48 117.8(19)
C46 C47 C41 123.4(17)
C48 C47 C41 119(2)
C49 C48 C47 118(2)
C49 C48 H48A 121.0
C47 C48 H48A 121.0
C48 C49 C50 122(3)
C48 C49 H49A 119.1
C50 C49 H49A 119.1
C51 C50 C49 117(3)
C51 C50 C52 122(3)
C49 C50 C52 119(3)
C50 C51 C46 120(3)
C50 C51 H51A 120.0
C46 C51 H51A 120.0
C53 C52 C54 135(3)
C53 C52 C50 110(3)
C54 C52 C50 109(3)
C53 C52 H52A 97.7
C54 C52 H52A 97.7
C50 C52 H52A 97.7
C52 C53 H53A 109.5
C52 C53 H53B 109.5
H53A C53 H53B 109.5
C52 C53 H53C 109.5
H53A C53 H53C 109.5
H53B C53 H53C 109.5
C52 C54 H54A 109.5
C52 C54 H54B 109.5
H54A C54 H54B 109.5
C52 C54 H54C 109.5
H54A C54 H54C 109.5
H54B C54 H54C 109.5
N9 C55 C56 123.5(12)
N9 C55 H55A 118.3
C56 C55 H55A 118.3
C57 C56 C55 116.6(12)
C57 C56 H56A 121.7
C55 C56 H56A 121.7
C58 C57 C56 119.9(13)
C58 C57 H57A 120.1
C56 C57 H57A 120.1
C57 C58 C59 119.6(12)
C57 C58 H58A 120.2
C59 C58 H58A 120.2
N9 C59 C58 121.1(12)
N9 C59 C60 117.3(11)
C58 C59 C60 121.6(12)
O3 C60 N10 126.0(12)
O3 C60 C59 119.9(11)
N10 C60 C59 114.0(11)
N11 C61 N10 124.5(11)
N11 C61 S3 111.7(10)
N10 C61 S3 123.9(9)
N12 C62 C63 122.8(11)
N12 C62 S3 112.8(9)
C63 C62 S3 124.2(9)
C62 C63 C64 106.6(10)
C62 C63 C70 109.7(10)
C64 C63 C70 114.4(10)
C62 C63 C65 107.4(10)
C64 C63 C65 112.2(10)
C70 C63 C65 106.3(10)
C63 C64 H64A 109.5
C63 C64 H64B 109.5
H64A C64 H64B 109.5
C63 C64 H64C 109.5
H64A C64 H64C 109.5
H64B C64 H64C 109.5
C66 C65 C63 114.7(11)
C66 C65 H65A 108.6
C63 C65 H65A 108.6
C66 C65 H65B 108.6
C63 C65 H65B 108.6
H65A C65 H65B 107.6
C67 C66 C65 111.3(12)
C67 C66 H66A 109.4
C65 C66 H66A 109.4
C67 C66 H66B 109.4
C65 C66 H66B 109.4
H66A C66 H66B 108.0
C66 C67 C69 114.3(11)
C66 C67 H67A 108.7
C69 C67 H67A 108.7
C66 C67 H67B 108.7
C69 C67 H67B 108.7
H67A C67 H67B 107.6
C69 C68 H68A 109.5
C69 C68 H68B 109.5
H68A C68 H68B 109.5
C69 C68 H68C 109.5
H68A C68 H68C 109.5
H68B C68 H68C 109.5
C74 C69 C70 109.3(10)
C74 C69 C68 103.0(10)
C70 C69 C68 118.3(10)
C74 C69 C67 112.6(10)
C70 C69 C67 106.2(9)
C68 C69 C67 107.6(10)
C71 C70 C69 108.6(9)
C71 C70 C63 112.4(10)
C69 C70 C63 118.0(10)
C71 C70 H70A 105.6
C69 C70 H70A 105.6
C63 C70 H70A 105.6
C70 C71 C72 108.4(11)
C70 C71 H71A 110.0
C72 C71 H71A 110.0
C70 C71 H71B 110.0
C72 C71 H71B 110.0
H71A C71 H71B 108.4
C73 C72 C71 111.8(12)
C73 C72 H72A 109.3
C71 C72 H72A 109.3
C73 C72 H72B 109.3
C71 C72 H72B 109.3
H72A C72 H72B 107.9
C78 C73 C74 115.6(13)
C78 C73 C72 120.2(14)
C74 C73 C72 124.1(13)
C73 C74 C75 121.6(13)
C73 C74 C69 120.5(12)
C75 C74 C69 117.9(13)
C76 C75 C74 118.5(14)
C76 C75 H75A 120.8
C74 C75 H75A 120.8
C77 C76 C75 121.0(15)
C77 C76 H76A 119.5
C75 C76 H76A 119.5
C76 C77 C78 120.5(16)
C76 C77 C79 123.9(18)
C78 C77 C79 116(2)
C77 C78 C73 122.6(17)
C77 C78 H78A 118.7
C73 C78 H78A 118.7
C80 C79 C81 123(2)
C80 C79 C77 112(2)
C81 C79 C77 110(2)
C80 C79 H79A 103.4
C81 C79 H79A 103.4
C77 C79 H79A 103.4
C79 C80 H80A 109.5
C79 C80 H80B 109.5
H80A C80 H80B 109.5
C79 C80 H80C 109.5
H80A C80 H80C 109.5
H80B C80 H80C 109.5
C79 C81 H81A 109.5
C79 C81 H81B 109.5
H81A C81 H81B 109.5
C79 C81 H81C 109.5
H81A C81 H81C 109.5
H81B C81 H81C 109.5
N13 C82 C83 126.2(16)
N13 C82 H82A 116.9
C83 C82 H82A 116.9
C82 C83 C84 113.0(18)
C82 C83 H83A 123.5
C84 C83 H83A 123.5
C85 C84 C83 122.1(18)
C85 C84 H84A 118.9
C83 C84 H84A 118.9
C84 C85 C86 118.5(17)
C84 C85 H85A 120.7
C86 C85 H85A 120.7
N13 C86 C85 121.1(15)
N13 C86 C87 119.0(13)
C85 C86 C87 119.9(16)
O4 C87 N14 124.0(14)
O4 C87 C86 122.9(13)
N14 C87 C86 113.0(13)
N15 C88 N14 122.2(10)
N15 C88 S4 112.1(10)
N14 C88 S4 125.3(10)
N16 C89 C90 123.1(13)
N16 C89 S4 113.8(9)
C90 C89 S4 122.7(10)
C91 C90 C89 112.0(13)
C91 C90 C97 114.9(13)
C89 C90 C97 106.3(11)
C91 C90 C92 110.7(12)
C89 C90 C92 106.3(12)
C97 C90 C92 106.2(12)
C90 C91 H91A 109.5
C90 C91 H91B 109.5
H91A C91 H91B 109.5
C90 C91 H91C 109.5
H91A C91 H91C 109.5
H91B C91 H91C 109.5
C93 C92 C90 115.7(13)
C93 C92 H92A 108.4
C90 C92 H92A 108.4
C93 C92 H92B 108.4
C90 C92 H92B 108.4
H92A C92 H92B 107.4
C92 C93 C94 108.6(15)
C92 C93 H93A 110.0
C94 C93 H93A 110.0
C92 C93 H93B 110.0
C94 C93 H93B 110.0
H93A C93 H93B 108.4
C93 C94 C95 115.8(16)
C93 C94 H94A 108.3
C95 C94 H94A 108.3
C93 C94 H94B 108.3
C95 C94 H94B 108.3
H94A C94 H94B 107.4
C96 C95 C97 114.0(12)
C96 C95 C101 107.4(14)
C97 C95 C101 104.6(13)
C96 C95 C94 108.7(13)
C97 C95 C94 107.7(13)
C101 C95 C94 114.6(15)
C95 C96 H96A 109.5
C95 C96 H96B 109.5
H96A C96 H96B 109.5
C95 C96 H96C 109.5
H96A C96 H96C 109.5
H96B C96 H96C 109.5
C98 C97 C95 111.4(13)
C98 C97 C90 111.5(13)
C95 C97 C90 116.7(13)
C98 C97 H97A 105.4
C95 C97 H97A 105.4
C90 C97 H97A 105.4
C97 C98 C99 110.2(13)
C97 C98 H98A 109.6
C99 C98 H98A 109.6
C97 C98 H98B 109.6
C99 C98 H98B 109.6
H98A C98 H98B 108.1
C100 C99 C98 112.5(15)
C100 C99 H99A 109.1
C98 C99 H99A 109.1
C100 C99 H99B 109.1
C98 C99 H99B 109.1
H99A C99 H99B 107.8
C101 C100 C105 117.4(19)
C101 C100 C99 124.6(19)
C105 C100 C99 118.0(19)
C100 C101 C102 119(2)
C100 C101 C95 123.1(18)
C102 C101 C95 117.8(18)
C103 C102 C101 119(2)
C103 C102 H10D 120.7
C101 C102 H10D 120.7
C104 C103 C102 124(2)
C104 C103 H10E 118.1
C102 C103 H10E 118.1
C103 C104 C105 115(2)
C103 C104 C106 119(3)
C105 C104 C106 125(3)
C104 C105 C100 125(2)
C104 C105 H10F 117.3
C100 C105 H10F 117.3
C108 C106 C107 115(3)
C108 C106 C104 118(3)
C107 C106 C104 118(2)
C108 C106 H10M 99.8
C107 C106 H10M 99.8
C104 C106 H10M 99.8
C106 C107 H10G 109.5
C106 C107 H10H 109.5
H10G C107 H10H 109.5
C106 C107 H10I 109.5
H10G C107 H10I 109.5
H10H C107 H10I 109.5
C106 C108 H10J 109.5
C106 C108 H10K 109.5
H10J C108 H10K 109.5
C106 C108 H10L 109.5
H10J C108 H10L 109.5
H10K C108 H10L 109.5
C7 S1 C8 88.0(5)
C35 S2 C34 88.4(6)
C62 S3 C61 88.1(6)
C89 S4 C88 88.2(6)

loop_
_geom_bond_atom_site_label_1
_geom_bond_atom_site_label_2
_geom_bond_distance
Cu1 N5 1.967(9)
Cu1 N2 1.971(8)
Cu1 N6 2.034(9)
Cu1 N15 2.069(9)
Cu1 N1 2.190(10)
Cu2 N14 1.979(9)
Cu2 N9 2.008(10)
Cu2 N3 2.057(8)
Cu2 N10 2.068(8)
Cu2 N13 2.214(11)
O1 C6 1.216(12)
O2 C33 1.222(13)
O3 C60 1.222(13)
O4 C87 1.227(14)
N1 C1 1.318(15)
N1 C5 1.321(13)
N2 C7 1.346(12)
N2 C6 1.357(13)
N3 C7 1.316(12)
N3 N4 1.398(12)
N4 C8 1.283(12)
N5 C32 1.325(13)
N5 C28 1.345(14)
N6 C34 1.370(13)
N6 C33 1.378(14)
N7 C34 1.294(14)
N7 N8 1.363(13)
N8 C35 1.277(14)
N9 C55 1.307(13)
N9 C59 1.326(13)
N10 C60 1.342(13)
N10 C61 1.382(14)
N11 C61 1.315(14)
N11 N12 1.376(13)
N12 C62 1.276(14)
N13 C86 1.297(15)
N13 C82 1.331(16)
N14 C87 1.358(14)
N14 C88 1.360(14)
N15 C88 1.323(14)
N15 N16 1.398(12)
N16 C89 1.286(13)
C1 C2 1.378(17)
C1 H1A 0.9300
C2 C3 1.387(18)
C2 H2A 0.9300
C3 C4 1.390(17)
C3 H3A 0.9300
C4 C5 1.367(14)
C4 H4A 0.9300
C5 C6 1.499(15)
C7 S1 1.716(10)
C8 C9 1.505(16)
C8 S1 1.751(12)
C9 C11 1.535(18)
C9 C10 1.541(18)
C9 C16 1.543(16)
C10 H10A 0.9600
C10 H10B 0.9600
C10 H10C 0.9600
C11 C12 1.546(18)
C11 H11A 0.9700
C11 H11B 0.9700
C12 C13 1.517(17)
C12 H12A 0.9700
C12 H12B 0.9700
C13 C15 1.532(18)
C13 H13A 0.9700
C13 H13B 0.9700
C14 C15 1.53(2)
C14 H14A 0.9600
C14 H14B 0.9600
C14 H14C 0.9600
C15 C20 1.559(19)
C15 C16 1.567(17)
C16 C17 1.510(17)
C16 H16A 0.9800
C17 C18 1.509(19)
C17 H17A 0.9700
C17 H17B 0.9700
C18 C19 1.51(2)
C18 H18A 0.9700
C18 H18B 0.9700
C19 C20 1.374(19)
C19 C24 1.407(19)
C20 C21 1.38(2)
C21 C22 1.33(2)
C21 H21A 0.9300
C22 C23 1.43(2)
C22 H22A 0.9300
C23 C24 1.38(2)
C23 C25 1.52(3)
C24 H24A 0.9300
C25 C27 1.42(2)
C25 C26 1.50(4)
C25 H25A 0.9800
C26 H26A 0.9600
C26 H26B 0.9600
C26 H26C 0.9600
C27 H27A 0.9600
C27 H27B 0.9600
C27 H27C 0.9600
C28 C29 1.352(17)
C28 H28A 0.9300
C29 C30 1.311(18)
C29 H29A 0.9300
C30 C31 1.388(18)
C30 H30A 0.9300
C31 C32 1.397(16)
C31 H31A 0.9300
C32 C33 1.489(16)
C34 S2 1.748(11)
C35 C36 1.509(17)
C35 S2 1.727(14)
C36 C37 1.540(18)
C36 C43 1.545(18)
C36 C38 1.56(2)
C37 H37A 0.9600
C37 H37B 0.9600
C37 H37C 0.9600
C38 C39 1.492(18)
C38 H38A 0.9700
C38 H38B 0.9700
C39 C40 1.48(2)
C39 H39A 0.9700
C39 H39B 0.9700
C40 C41 1.55(2)
C40 H40A 0.9700
C40 H40B 0.9700
C41 C47 1.48(2)
C41 C42 1.55(2)
C41 C43 1.613(18)
C42 H42A 0.9600
C42 H42B 0.9600
C42 H42C 0.9600
C43 C44 1.531(17)
C43 H43A 0.9800
C44 C45 1.49(2)
C44 H44A 0.9700
C44 H44B 0.9700
C45 C46 1.52(2)
C45 H45A 0.9700
C45 H45B 0.9700
C46 C47 1.36(2)
C46 C51 1.38(3)
C47 C48 1.42(2)
C48 C49 1.38(3)
C48 H48A 0.9300
C49 C50 1.42(4)
C49 H49A 0.9300
C50 C51 1.35(3)
C50 C52 1.65(4)
C51 H51A 0.9300
C52 C53 1.43(4)
C52 C54 1.54(3)
C52 H52A 0.9800
C53 H53A 0.9600
C53 H53B 0.9600
C53 H53C 0.9600
C54 H54A 0.9600
C54 H54B 0.9600
C54 H54C 0.9600
C55 C56 1.376(15)
C55 H55A 0.9300
C56 C57 1.373(18)
C56 H56A 0.9300
C57 C58 1.359(17)
C57 H57A 0.9300
C58 C59 1.361(16)
C58 H58A 0.9300
C59 C60 1.494(16)
C61 S3 1.741(12)
C62 C63 1.498(16)
C62 S3 1.737(12)
C63 C64 1.538(15)
C63 C70 1.557(16)
C63 C65 1.561(18)
C64 H64A 0.9600
C64 H64B 0.9600
C64 H64C 0.9600
C65 C66 1.517(18)
C65 H65A 0.9700
C65 H65B 0.9700
C66 C67 1.507(17)
C66 H66A 0.9700
C66 H66B 0.9700
C67 C69 1.564(17)
C67 H67A 0.9700
C67 H67B 0.9700
C68 C69 1.556(14)
C68 H68A 0.9600
C68 H68B 0.9600
C68 H68C 0.9600
C69 C74 1.531(17)
C69 C70 1.552(15)
C70 C71 1.519(16)
C70 H70A 0.9800
C71 C72 1.556(18)
C71 H71A 0.9700
C71 H71B 0.9700
C72 C73 1.452(18)
C72 H72A 0.9700
C72 H72B 0.9700
C73 C78 1.401(19)
C73 C74 1.413(17)
C74 C75 1.432(18)
C75 C76 1.371(19)
C75 H75A 0.9300
C76 C77 1.36(2)
C76 H76A 0.9300
C77 C78 1.38(2)
C77 C79 1.60(3)
C78 H78A 0.9300
C79 C80 1.43(3)
C79 C81 1.44(3)
C79 H79A 0.9800
C80 H80A 0.9600
C80 H80B 0.9600
C80 H80C 0.9600
C81 H81A 0.9600
C81 H81B 0.9600
C81 H81C 0.9600
C82 C83 1.38(2)
C82 H82A 0.9300
C83 C84 1.38(2)
C83 H83A 0.9300
C84 C85 1.37(2)
C84 H84A 0.9300
C85 C86 1.387(19)
C85 H85A 0.9300
C86 C87 1.469(18)
C88 S4 1.741(12)
C89 C90 1.500(17)
C89 S4 1.727(14)
C90 C91 1.472(17)
C90 C97 1.59(2)
C90 C92 1.599(19)
C91 H91A 0.9600
C91 H91B 0.9600
C91 H91C 0.9600
C92 C93 1.49(2)
C92 H92A 0.9700
C92 H92B 0.9700
C93 C94 1.53(2)
C93 H93A 0.9700
C93 H93B 0.9700
C94 C95 1.56(2)
C94 H94A 0.9700
C94 H94B 0.9700
C95 C96 1.551(17)
C95 C97 1.551(18)
C95 C101 1.56(2)
C96 H96A 0.9600
C96 H96B 0.9600
C96 H96C 0.9600
C97 C98 1.505(19)
C97 H97A 0.9800
C98 C99 1.53(2)
C98 H98A 0.9700
C98 H98B 0.9700
C99 C100 1.49(2)
C99 H99A 0.9700
C99 H99B 0.9700
C100 C101 1.34(2)
C100 C105 1.40(2)
C101 C102 1.42(2)
C102 C103 1.40(3)
C102 H10D 0.9300
C103 C104 1.30(3)
C103 H10E 0.9300
C104 C105 1.38(2)
C104 C106 1.45(3)
C105 H10F 0.9300
C106 C108 1.42(3)
C106 C107 1.42(3)
C106 H10M 0.9800
C107 H10G 0.9600
C107 H10H 0.9600
C107 H10I 0.9600
C108 H10J 0.9600
C108 H10K 0.9600
C108 H10L 0.9600
